data_2234335
loop_
_publ_author_name
'Pannu, Ajay Pal Singh'
'Lee, Seona'
'Lee, Yongjae'

_publ_section_title
;
 Diaquabis(pyrazine-2-carboxamide-\k^2^<i>N</i>^1^,<i>O</i>)cobalt(II)
 dinitrate
;
_journal_coeditor_code MW2053
_journal_issue 4
_journal_name_full 'Acta Crystallographica Section E'
_journal_page_first m512
_journal_page_last m513
_journal_paper_doi 10.1107/S1600536812012573
_journal_volume 68
_journal_year 2012
_chemical_formula_iupac '[Co (C5 H5 N3 O)2 (H2 O)2] (N O3)2'
_chemical_formula_moiety 'C10 H14 Co N6 O4 2+, 2(N O3 -)'
_chemical_formula_sum 'C10 H14 Co N8 O10'
_chemical_formula_weight 465.22
_chemical_name_systematic
;
Diaquabis(pyrazine-2-carboxamide-\k^2^<i>N</i>^1^,<i>O</i>)cobalt(II)
dinitrate
;
_space_group_IT_number 14
_symmetry_cell_setting monoclinic
_symmetry_space_group_name_Hall '-P 2ybc'
_symmetry_space_group_name_H-M 'P 1 21/c 1'
_atom_sites_solution_hydrogens geom
_atom_sites_solution_primary direct
_atom_sites_solution_secondary difmap
_audit_creation_method 'WinGX routine CIF_UPDATE'
_cell_angle_alpha 90
_cell_angle_beta 104.397(4)
_cell_angle_gamma 90
_cell_formula_units_Z 2
_cell_length_a 10.149(5)
_cell_length_b 6.715(3)
_cell_length_c 13.080(5)
_cell_measurement_reflns_used 62
_cell_measurement_temperature 295(2)
_cell_measurement_theta_max 30.062
_cell_measurement_theta_min 1.6072
_cell_volume 863.4(7)
_computing_cell_refinement 'Crystalclear (Rigaku, 2000)'
_computing_data_collection 'Crystalclear (Rigaku, 2000)'
_computing_data_reduction 'Crystalclear (Rigaku, 2000)'
_computing_molecular_graphics 'ORTEP-3 (Farrugia, 1997)'
_computing_publication_material 'WinGX (Farrugia, 1999)'
_computing_structure_refinement 'SHELXL97 (Sheldrick, 2008)'
_computing_structure_solution 'SIR92 (Altomare <i>et al.</i>, 1993)'
_diffrn_ambient_temperature 295(2)
_diffrn_detector_area_resol_mean 10
_diffrn_measured_fraction_theta_full 0.975
_diffrn_measured_fraction_theta_max 0.776
_diffrn_measurement_device_type 'Rigaku R-AXIS IV++'
_diffrn_measurement_method '\f scans'
_diffrn_radiation_monochromator Confocal
_diffrn_radiation_type MoK\a
_diffrn_radiation_wavelength 0.71069
_diffrn_reflns_av_R_equivalents 0.0225
_diffrn_reflns_limit_h_max 14
_diffrn_reflns_limit_h_min -13
_diffrn_reflns_limit_k_max 9
_diffrn_reflns_limit_k_min -7
_diffrn_reflns_limit_l_max 18
_diffrn_reflns_limit_l_min -13
_diffrn_reflns_number 4254
_diffrn_reflns_theta_full 25
_diffrn_reflns_theta_max 30.07
_diffrn_reflns_theta_min 1.6071
_exptl_absorpt_coefficient_mu 1.069
_exptl_absorpt_correction_T_max 0.8308
_exptl_absorpt_correction_T_min 0.8146
_exptl_absorpt_correction_type multi-scan
_exptl_absorpt_process_details '(Crystalclear; Rigaku, 2000)'
_exptl_crystal_colour orange
_exptl_crystal_density_diffrn 1.789
_exptl_crystal_density_method 'not measured'
_exptl_crystal_description block
_exptl_crystal_F_000 474
_exptl_crystal_size_max 0.2
_exptl_crystal_size_mid 0.18
_exptl_crystal_size_min 0.18
_refine_diff_density_max 0.416
_refine_diff_density_min -0.554
_refine_ls_extinction_coef 0.058(5)
_refine_ls_extinction_method SHELXL
_refine_ls_goodness_of_fit_ref 1.066
_refine_ls_hydrogen_treatment mixed
_refine_ls_matrix_type full
_refine_ls_number_parameters 140
_refine_ls_number_reflns 1958
_refine_ls_number_restraints 2
_refine_ls_restrained_S_all 1.066
_refine_ls_R_factor_all 0.0349
_refine_ls_R_factor_gt 0.033
_refine_ls_shift/su_max 0
_refine_ls_shift/su_mean 0
_refine_ls_structure_factor_coef Fsqd
_refine_ls_weighting_details 'calc w=1/[\s^2^(Fo^2^)+(0.0597P)^2^+0.1848P] where P=(Fo^2^+2Fc^2^)/3'
_refine_ls_weighting_scheme calc
_refine_ls_wR_factor_ref 0.0971
_reflns_number_gt 1831
_reflns_number_total 1958
_reflns_threshold_expression >2sigma(I)
_cod_data_source_file mw2053.cif
_cod_data_source_block I
_cod_original_sg_symbol_H-M 'P 21/c'
_cod_database_code 2234335
_cod_database_fobs_code 2234335

loop_
_symmetry_equiv_pos_as_xyz
'x, y, z'
'-x, y+1/2, -z+1/2'
'-x, -y, -z'
'x, -y-1/2, z-1/2'

loop_
_atom_site_type_symbol
_atom_site_label
_atom_site_fract_x
_atom_site_fract_y
_atom_site_fract_z
_atom_site_U_iso_or_equiv
_atom_site_adp_type
_atom_site_calc_flag
_atom_site_refinement_flags
_atom_site_occupancy
C C1 -0.13028(17) 0.3679(3) 0.37319(14) 0.0252(4) Uani d . 1
H H1 -0.045 0.4279 0.3917 0.03 Uiso calc R 1
C C2 -0.2368(2) 0.4620(3) 0.30214(17) 0.0312(4) Uani d . 1
H H2 -0.2209 0.5835 0.2733 0.037 Uiso calc R 1
C C3 -0.38018(17) 0.2122(3) 0.32023(14) 0.0265(4) Uani d . 1
H H3 -0.4668 0.1565 0.305 0.032 Uiso calc R 1
C C4 -0.27504(15) 0.1155(2) 0.38998(12) 0.0187(3) Uani d . 1
C C5 -0.28494(16) -0.0812(3) 0.44282(13) 0.0233(4) Uani d . 1
N N1 -0.14921(13) 0.1933(2) 0.41483(10) 0.0190(3) Uani d . 1
N N2 -0.36101(16) 0.3835(3) 0.27411(13) 0.0328(4) Uani d . 1
N N3 -0.40489(16) -0.1673(3) 0.42833(14) 0.0338(4) Uani d . 1
H H3A -0.4122 -0.2795 0.4581 0.041 Uiso calc R 1
H H3B -0.4758 -0.1112 0.3891 0.041 Uiso calc R 1
N N4 0.73095(19) -0.0030(2) 0.13278(13) 0.0257(4) Uani d . 1
O O1 -0.17918(12) -0.1555(2) 0.49866(11) 0.0307(3) Uani d . 1
O O2 0.67682(16) -0.1413(2) 0.16811(14) 0.0475(4) Uani d . 1
O O3 0.67169(18) 0.0854(3) 0.05233(14) 0.0574(5) Uani d . 1
O O4 0.85161(15) 0.0470(2) 0.18035(12) 0.0361(3) Uani d . 1
Co Co1 0 0 0.5 0.01880(16) Uani d S 1
O O1W 0.00264(16) -0.1345(2) 0.35909(11) 0.0400(4) Uani d D 1
H H2W 0.059(2) -0.215(3) 0.349(2) 0.048 Uiso d D 1
H H1W -0.045(2) -0.094(4) 0.3028(11) 0.048 Uiso d D 1

loop_
_atom_site_aniso_label
_atom_site_aniso_U_11
_atom_site_aniso_U_22
_atom_site_aniso_U_33
_atom_site_aniso_U_12
_atom_site_aniso_U_13
_atom_site_aniso_U_23
C1 0.0174(8) 0.0248(9) 0.0307(9) -0.0021(6) 0.0005(7) 0.0021(6)
C2 0.0257(10) 0.0232(8) 0.0405(11) 0.0023(7) -0.0002(8) 0.0086(8)
C3 0.0129(8) 0.0289(9) 0.0322(9) 0.0019(6) -0.0047(7) 0.0007(7)
C4 0.0136(7) 0.0203(8) 0.0204(7) 0.0010(6) 0.0008(6) -0.0017(6)
C5 0.0165(8) 0.0267(9) 0.0240(8) -0.0016(7) 0.0000(6) 0.0020(6)
N1 0.0124(6) 0.0228(7) 0.0194(6) 0.0017(5) -0.0008(5) 0.0004(5)
N2 0.0210(8) 0.0292(8) 0.0409(9) 0.0047(6) -0.0061(7) 0.0078(6)
N3 0.0166(7) 0.0363(9) 0.0426(9) -0.0074(6) -0.0040(6) 0.0115(7)
N4 0.0229(9) 0.0313(9) 0.0223(8) 0.0009(5) 0.0041(7) 0.0009(5)
O1 0.0150(6) 0.0337(7) 0.0383(7) -0.0011(5) -0.0027(5) 0.0143(6)
O2 0.0453(9) 0.0434(9) 0.0557(10) -0.0129(7) 0.0163(8) 0.0063(7)
O3 0.0407(9) 0.0808(14) 0.0426(9) 0.0083(9) -0.0048(7) 0.0283(9)
O4 0.0270(8) 0.0405(8) 0.0351(8) -0.0068(6) -0.0031(6) 0.0039(6)
Co1 0.0103(2) 0.0237(2) 0.0192(2) 0.00234(10) -0.00225(14) 0.00248(10)
O1W 0.0415(9) 0.0490(9) 0.0237(7) 0.0229(7) -0.0031(6) -0.0045(6)

loop_
_atom_type_symbol
_atom_type_description
_atom_type_scat_dispersion_real
_atom_type_scat_dispersion_imag
_atom_type_scat_source
C C 0.0033 0.0016 'International Tables Vol C Tables 4.2.6.8 and 6.1.1.4'
H H 0 0 'International Tables Vol C Tables 4.2.6.8 and 6.1.1.4'
N N 0.0061 0.0033 'International Tables Vol C Tables 4.2.6.8 and 6.1.1.4'
O O 0.0106 0.006 'International Tables Vol C Tables 4.2.6.8 and 6.1.1.4'
Co Co 0.3494 0.9721 'International Tables Vol C Tables 4.2.6.8 and 6.1.1.4'

loop_
_geom_angle_atom_site_label_1
_geom_angle_atom_site_label_2
_geom_angle_atom_site_label_3
_geom_angle_site_symmetry_1
_geom_angle_site_symmetry_3
_geom_angle
N1 C1 C2 . . 120.52(16)
N1 C1 H1 . . 119.7
C2 C1 H1 . . 119.7
N2 C2 C1 . . 122.04(18)
N2 C2 H2 . . 119
C1 C2 H2 . . 119
N2 C3 C4 . . 121.87(16)
N2 C3 H3 . . 119.1
C4 C3 H3 . . 119.1
N1 C4 C3 . . 120.57(15)
N1 C4 C5 . . 113.48(13)
C3 C4 C5 . . 125.94(15)
O1 C5 N3 . . 122.68(17)
O1 C5 C4 . . 118.41(14)
N3 C5 C4 . . 118.91(15)
C1 N1 C4 . . 118.09(14)
C1 N1 Co1 . . 127.39(11)
C4 N1 Co1 . . 113.95(11)
C2 N2 C3 . . 116.81(16)
C5 N3 H3A . . 120
C5 N3 H3B . . 120
H3A N3 H3B . . 120
O2 N4 O3 . . 121.3(2)
O2 N4 O4 . . 118.83(18)
O3 N4 O4 . . 119.88(17)
C5 O1 Co1 . . 115.20(11)
O1W Co1 O1W . 3_556 180
O1W Co1 O1 . 3_556 91.24(7)
O1W Co1 O1 3_556 3_556 88.76(7)
O1W Co1 O1 . . 88.76(7)
O1W Co1 O1 3_556 . 91.24(7)
O1 Co1 O1 3_556 . 180
O1W Co1 N1 . . 87.95(6)
O1W Co1 N1 3_556 . 92.05(6)
O1 Co1 N1 3_556 . 101.95(6)
O1 Co1 N1 . . 78.05(6)
O1W Co1 N1 . 3_556 92.05(6)
O1W Co1 N1 3_556 3_556 87.95(6)
O1 Co1 N1 3_556 3_556 78.05(6)
O1 Co1 N1 . 3_556 101.95(6)
N1 Co1 N1 . 3_556 180
Co1 O1W H2W . . 127(2)
Co1 O1W H1W . . 122(2)
H2W O1W H1W . . 110(3)

loop_
_geom_bond_atom_site_label_1
_geom_bond_atom_site_label_2
_geom_bond_site_symmetry_2
_geom_bond_distance
C1 N1 . 1.327(2)
C1 C2 . 1.390(3)
C1 H1 . 0.93
C2 N2 . 1.330(3)
C2 H2 . 0.93
C3 N2 . 1.335(3)
C3 C4 . 1.382(2)
C3 H3 . 0.93
C4 N1 . 1.343(2)
C4 C5 . 1.505(2)
C5 O1 . 1.243(2)
C5 N3 . 1.318(2)
N1 Co1 . 2.0931(14)
N3 H3A . 0.86
N3 H3B . 0.86
N4 O2 . 1.226(2)
N4 O3 . 1.227(2)
N4 O4 . 1.273(2)
O1 Co1 . 2.0934(14)
Co1 O1W . 2.0586(15)
Co1 O1W 3_556 2.0586(15)
Co1 O1 3_556 2.0934(14)
Co1 N1 3_556 2.0931(14)
O1W H2W . 0.820(2)
O1W H1W . 0.820(2)

loop_
_geom_hbond_atom_site_label_D
_geom_hbond_atom_site_label_H
_geom_hbond_atom_site_label_A
_geom_hbond_site_symmetry_A
_geom_hbond_distance_DH
_geom_hbond_distance_HA
_geom_hbond_distance_DA
_geom_hbond_angle_DHA
O1W H1W O4 1_455 0.820(2) 1.931(6) 2.742(2) 170(3)
O1W H2W O4 2_645 0.820(2) 1.924(8) 2.722(2) 164(3)

loop_
_geom_torsion_atom_site_label_1
_geom_torsion_atom_site_label_2
_geom_torsion_atom_site_label_3
_geom_torsion_atom_site_label_4
_geom_torsion_site_symmetry_4
_geom_torsion
N1 C1 C2 N2 . 0.8(3)
N2 C3 C4 N1 . 0.9(3)
N2 C3 C4 C5 . -177.61(17)
N1 C4 C5 O1 . -3.1(2)
C3 C4 C5 O1 . 175.52(17)
N1 C4 C5 N3 . 176.79(15)
C3 C4 C5 N3 . -4.6(3)
C2 C1 N1 C4 . -2.9(2)
C2 C1 N1 Co1 . 167.77(14)
C3 C4 N1 C1 . 2.1(2)
C5 C4 N1 C1 . -179.19(14)
C3 C4 N1 Co1 . -169.81(13)
C5 C4 N1 Co1 . 8.89(17)
C1 C2 N2 C3 . 2.2(3)
C4 C3 N2 C2 . -3.0(3)
N3 C5 O1 Co1 . 175.70(14)
C4 C5 O1 Co1 . -4.4(2)
C5 O1 Co1 O1W . -81.16(14)
C5 O1 Co1 O1W 3_556 98.84(14)
C5 O1 Co1 N1 . 7.01(13)
C5 O1 Co1 N1 3_556 -172.99(13)
C1 N1 Co1 O1W . -90.46(15)
C4 N1 Co1 O1W . 80.57(12)
C1 N1 Co1 O1W 3_556 89.54(15)
C4 N1 Co1 O1W 3_556 -99.43(12)
C1 N1 Co1 O1 3_556 0.38(15)
C4 N1 Co1 O1 3_556 171.41(11)
C1 N1 Co1 O1 . -179.62(15)
C4 N1 Co1 O1 . -8.60(11)
